data_7232596
loop_
_publ_author_name
'Zhang, Tao'
'Zhang, Qiu-Bo'
'Fu, Lu'
'Li, Ling-Yu'
'Ma, Li-Yan'
'Si, Jin-Guang'
'Zhang, Hong-Wu'
'Wei, Jian-He'
'Yu, Shi-Shan'
'Zou, Zhong-Mei'

_publ_section_title
;
 New antiproliferative germacranolides from Carpesium divaricatum
;
_journal_issue 20
_journal_name_full 'RSC Advances'
_journal_page_first 11493
_journal_paper_doi 10.1039/C9RA00478E
_journal_volume 9
_journal_year 2019
_chemical_formula_moiety 'C24 H34 O9'
_chemical_formula_sum 'C24 H34 O9'
_chemical_formula_weight 466.51
_space_group_crystal_system orthorhombic
_space_group_IT_number 19
_space_group_name_Hall 'P 2ac 2ab'
_space_group_name_H-M_alt 'P 21 21 21'
_symmetry_space_group_name_Hall 'P 2ac 2ab'
_symmetry_space_group_name_H-M 'P 21 21 21'
_atom_sites_solution_hydrogens geom
_audit_creation_date 2018-04-27
_audit_creation_method
;
  Olex2 1.1
  (compiled 2011.02.15 svn.r1672, GUI svn.r3494)
;
_audit_update_record
;
2018-05-03 deposited with the CCDC.    2019-03-04 downloaded from the CCDC.
;
_cell_angle_alpha 90
_cell_angle_beta 90
_cell_angle_gamma 90
_cell_formula_units_Z 8
_cell_length_a 9.8307(12)
_cell_length_b 17.7908(13)
_cell_length_c 27.106(2)
_cell_measurement_reflns_used 7997
_cell_measurement_temperature 109.45(10)
_cell_measurement_theta_max 71.0130
_cell_measurement_theta_min 4.0950
_cell_volume 4740.7(8)
_computing_cell_refinement
;
CrysAlisPro, Agilent Technologies,
Version 1.171.37.35 (release 13-08-2014 CrysAlis171 .NET)
(compiled Aug 13 2014,18:06:01)
;
_computing_data_collection
;
CrysAlisPro, Agilent Technologies,
Version 1.171.37.35 (release 13-08-2014 CrysAlis171 .NET)
(compiled Aug 13 2014,18:06:01)
;
_computing_data_reduction
;
CrysAlisPro, Agilent Technologies,
Version 1.171.37.35 (release 13-08-2014 CrysAlis171 .NET)
(compiled Aug 13 2014,18:06:01)
;
_computing_molecular_graphics
;
O. V. Dolomanov, L. J. Bourhis, R. J. Gildea, J. A. K. Howard and H. Puschmann,
OLEX2: a complete structure solution, refinement and analysis program.
J. Appl. Cryst. (2009). 42, 339-341.
;
_computing_publication_material
;
O. V. Dolomanov, L. J. Bourhis, R. J. Gildea, J. A. K. Howard and H. Puschmann,
OLEX2: a complete structure solution, refinement and analysis program.
J. Appl. Cryst. (2009). 42, 339-341.
;
_computing_structure_refinement 'SHELXL-2014/7 (Sheldrick, 2014)'
_computing_structure_solution 'A short history of SHELX (Sheldrick, 2007)'
_diffrn_ambient_environment N~2~
_diffrn_ambient_temperature 109.45(10)
_diffrn_detector 'CCD plate'
_diffrn_detector_area_resol_mean 16.0971
_diffrn_detector_type Eos
_diffrn_measured_fraction_theta_full 0.9971
_diffrn_measured_fraction_theta_max 0.9707
_diffrn_measurement_details
;
#__ type_ start__ end____ width___ exp.time_
  1 omega   -1.00   73.00   1.0000    1.5000
omega____ theta____ kappa____ phi______ frames
    -       36.7919  -99.0000  120.0000 74

#__ type_ start__ end____ width___ exp.time_
  2 omega   53.00  109.00   1.0000    1.5000
omega____ theta____ kappa____ phi______ frames
    -       36.7919 -178.0000  120.0000 56

#__ type_ start__ end____ width___ exp.time_
  3 omega   49.00   81.00   1.0000    5.0000
omega____ theta____ kappa____ phi______ frames
    -      108.0000  -45.0000  150.0000 32

#__ type_ start__ end____ width___ exp.time_
  4 omega   60.00   91.00   1.0000    5.0000
omega____ theta____ kappa____ phi______ frames
    -      108.0000  -30.0000  150.0000 31

#__ type_ start__ end____ width___ exp.time_
  5 omega   64.00   90.00   1.0000    5.0000
omega____ theta____ kappa____ phi______ frames
    -      108.0000  -30.0000   60.0000 26

#__ type_ start__ end____ width___ exp.time_
  6 omega   55.00   89.00   1.0000    5.0000
omega____ theta____ kappa____ phi______ frames
    -      108.0000  -45.0000   60.0000 34

#__ type_ start__ end____ width___ exp.time_
  7 omega   39.00   89.00   1.0000    5.0000
omega____ theta____ kappa____ phi______ frames
    -      108.0000  -30.0000  -30.0000 50

#__ type_ start__ end____ width___ exp.time_
  8 omega   46.00   83.00   1.0000    5.0000
omega____ theta____ kappa____ phi______ frames
    -      108.0000  -30.0000  -90.0000 37

#__ type_ start__ end____ width___ exp.time_
  9 omega   42.00   94.00   1.0000    5.0000
omega____ theta____ kappa____ phi______ frames
    -      108.0000  -45.0000 -150.0000 52

#__ type_ start__ end____ width___ exp.time_
 10 omega   47.00  125.00   1.0000    5.0000
omega____ theta____ kappa____ phi______ frames
    -      108.0000  -77.0000 -180.0000 78

#__ type_ start__ end____ width___ exp.time_
 11 omega  100.00  178.00   1.0000    5.0000
omega____ theta____ kappa____ phi______ frames
    -      108.0000   30.0000  -30.0000 78

#__ type_ start__ end____ width___ exp.time_
 12 omega   81.00  140.00   1.0000    5.0000
omega____ theta____ kappa____ phi______ frames
    -      108.0000  178.0000  -90.0000 59

#__ type_ start__ end____ width___ exp.time_
 13 omega   57.00   82.00   1.0000    1.5000
omega____ theta____ kappa____ phi______ frames
    -       36.7919  178.0000   60.0000 25

#__ type_ start__ end____ width___ exp.time_
 14 omega   22.00  101.00   1.0000    1.5000
omega____ theta____ kappa____ phi______ frames
    -       36.7919   77.0000  -90.0000 79

#__ type_ start__ end____ width___ exp.time_
 15 omega   41.00  103.00   1.0000    1.5000
omega____ theta____ kappa____ phi______ frames
    -       36.7919   57.0000 -150.0000 62

#__ type_ start__ end____ width___ exp.time_
 16 omega  -27.00   18.00   1.0000    1.5000
omega____ theta____ kappa____ phi______ frames
    -       36.7919  -37.0000 -180.0000 45
;
_diffrn_measurement_device 'four-circle diffractometer'
_diffrn_measurement_device_type 'Xcalibur, Eos, Gemini'
_diffrn_measurement_method '\w scans'
_diffrn_orient_matrix_UB_11 0.1467610000
_diffrn_orient_matrix_UB_12 -0.0298885000
_diffrn_orient_matrix_UB_13 -0.0027958000
_diffrn_orient_matrix_UB_21 0.0079882000
_diffrn_orient_matrix_UB_22 0.0245319000
_diffrn_orient_matrix_UB_23 -0.0545272000
_diffrn_orient_matrix_UB_31 0.0542227000
_diffrn_orient_matrix_UB_32 0.0774095000
_diffrn_orient_matrix_UB_33 0.0161756000
_diffrn_radiation_monochromator graphite
_diffrn_radiation_probe x-ray
_diffrn_radiation_type 'Cu K\a'
_diffrn_radiation_wavelength 1.54184
_diffrn_reflns_av_R_equivalents 0.0306
_diffrn_reflns_av_unetI/netI 0.0414
_diffrn_reflns_Laue_measured_fraction_full 0.998
_diffrn_reflns_Laue_measured_fraction_max 0.983
_diffrn_reflns_limit_h_max 12
_diffrn_reflns_limit_h_min -11
_diffrn_reflns_limit_k_max 21
_diffrn_reflns_limit_k_min -13
_diffrn_reflns_limit_l_max 32
_diffrn_reflns_limit_l_min -30
_diffrn_reflns_number 18022
_diffrn_reflns_point_group_measured_fraction_full 0.997
_diffrn_reflns_point_group_measured_fraction_max 0.972
_diffrn_reflns_theta_full 67.684
_diffrn_reflns_theta_max 71.163
_diffrn_reflns_theta_min 4.785
_diffrn_source 'Enhance (Cu) X-ray Source'
_exptl_absorpt_coefficient_mu 0.830
_exptl_absorpt_correction_T_max 1.00000
_exptl_absorpt_correction_T_min 0.67992
_exptl_absorpt_correction_type multi-scan
_exptl_absorpt_process_details
;
CrysAlisPro, Agilent Technologies,
Version 1.171.37.35 (release 13-08-2014 CrysAlis171 .NET)
(compiled Aug 13 2014,18:06:01)
Empirical absorption correction using spherical harmonics,
 implemented in SCALE3 ABSPACK scaling algorithm.
;
_exptl_crystal_density_diffrn 1.307
_exptl_crystal_F_000 2000
_exptl_crystal_size_max 0.400
_exptl_crystal_size_mid 0.360
_exptl_crystal_size_min 0.110
_refine_diff_density_max 0.488
_refine_diff_density_min -0.371
_refine_diff_density_rms 0.049
_refine_ls_abs_structure_details
;
 Flack x determined using 3357 quotients [(I+)-(I-)]/[(I+)+(I-)]
 (Parsons, Flack and Wagner, Acta Cryst. B69 (2013) 249-259).
;
_refine_ls_abs_structure_Flack -0.07(9)
_refine_ls_extinction_method none
_refine_ls_goodness_of_fit_ref 1.037
_refine_ls_hydrogen_treatment constr
_refine_ls_matrix_type full
_refine_ls_number_parameters 611
_refine_ls_number_reflns 8922
_refine_ls_number_restraints 0
_refine_ls_restrained_S_all 1.037
_refine_ls_R_factor_all 0.0494
_refine_ls_R_factor_gt 0.0459
_refine_ls_shift/su_max 0.001
_refine_ls_shift/su_mean 0.000
_refine_ls_structure_factor_coef Fsqd
_refine_ls_weighting_details 'w=1/[\s^2^(Fo^2^)+(0.0631P)^2^+1.8430P] where P=(Fo^2^+2Fc^2^)/3'
_refine_ls_weighting_scheme calc
_refine_ls_wR_factor_gt 0.1181
_refine_ls_wR_factor_ref 0.1213
_reflns_Friedel_coverage 0.773
_reflns_Friedel_fraction_full 0.994
_reflns_Friedel_fraction_max 0.958
_reflns_number_gt 8334
_reflns_number_total 8922
_reflns_threshold_expression 'I > 2\s(I)'
_cod_data_source_file c9ra00478e2.cif
_cod_data_source_block exp_5446
_cod_original_cell_volume 4740.8(8)
_cod_database_code 7232596
_reflns_odcompleteness_completeness 99.71
_reflns_odcompleteness_iscentric 1
_reflns_odcompleteness_theta 66.97
_shelx_estimated_absorpt_t_max 0.914
_shelx_estimated_absorpt_t_min 0.733
_shelx_shelxl_version_number 2014/7
_shelx_space_group_comment
;
The symmetry employed for this shelxl refinement is uniquely defined
by the following loop, which should always be used as a source of
symmetry information in preference to the above space-group names.
They are only intended as comments.
;

loop_
_space_group_symop_operation_xyz
'x, y, z'
'-x+1/2, -y, z+1/2'
'x+1/2, -y+1/2, -z'
'-x, y+1/2, -z+1/2'

loop_
_atom_site_label
_atom_site_type_symbol
_atom_site_fract_x
_atom_site_fract_y
_atom_site_fract_z
_atom_site_U_iso_or_equiv
_atom_site_adp_type
_atom_site_occupancy
_atom_site_site_symmetry_order
_atom_site_calc_flag
_atom_site_refinement_flags_posn
_atom_site_refinement_flags_adp
O15 O -0.9217(2) -0.22171(12) -0.21933(8) 0.0212(5) Uani 1 1 d . .
O1 O -1.2310(2) -0.11809(12) -0.22492(8) 0.0204(4) Uani 1 1 d . .
H1 H -1.2929 -0.1499 -0.2296 0.031 Uiso 1 1 calc R U
O16 O -0.8905(3) -0.34158(13) -0.19571(9) 0.0268(5) Uani 1 1 d . .
O2 O -1.3851(2) -0.07823(13) -0.14329(9) 0.0251(5) Uani 1 1 d . .
O4 O -1.4299(2) 0.14935(12) -0.24697(10) 0.0272(5) Uani 1 1 d . .
O17 O -0.6768(2) -0.18665(12) -0.25704(8) 0.0215(5) Uani 1 1 d . .
C32 C -0.8954(3) -0.24294(16) -0.26997(11) 0.0179(6) Uani 1 1 d . .
H32 H -0.8519 -0.2937 -0.2709 0.021 Uiso 1 1 calc R U
O11 O -0.8581(2) -0.09637(12) -0.45902(8) 0.0224(5) Uani 1 1 d . .
O9 O -0.9186(2) 0.01258(13) -0.33081(9) 0.0293(5) Uani 1 1 d . .
O14 O -1.0823(2) -0.17245(12) -0.30808(8) 0.0212(5) Uani 1 1 d . .
H14 H -1.1145 -0.1530 -0.2824 0.032 Uiso 1 1 calc R U
O8 O -1.1435(2) 0.00148(12) -0.33935(8) 0.0221(5) Uani 1 1 d . .
C34 C -0.7438(3) -0.19705(16) -0.34275(11) 0.0182(6) Uani 1 1 d . .
H34 H -0.7725 -0.2481 -0.3542 0.022 Uiso 1 1 calc R U
O10 O -0.7218(2) -0.07003(12) -0.37475(8) 0.0198(4) Uani 1 1 d . .
H10 H -0.7725 -0.0332 -0.3686 0.030 Uiso 1 1 calc R U
O6 O -1.3895(3) 0.02773(13) -0.37883(9) 0.0271(5) Uani 1 1 d . .
O5 O -1.5559(2) -0.02011(12) -0.29618(9) 0.0259(5) Uani 1 1 d . .
H5 H -1.5895 -0.0350 -0.3229 0.039 Uiso 1 1 calc R U
O18 O -0.4512(2) -0.19267(13) -0.26350(9) 0.0268(5) Uani 1 1 d . .
O12 O -0.6878(3) -0.10676(15) -0.51395(10) 0.0358(6) Uani 1 1 d . .
C8 C -1.3661(3) 0.05297(17) -0.32862(12) 0.0214(6) Uani 1 1 d . .
H8 H -1.3257 0.1046 -0.3288 0.026 Uiso 1 1 calc R U
O13 O -0.9533(2) -0.34738(13) -0.34630(9) 0.0269(5) Uani 1 1 d . .
C25 C -0.8019(3) -0.13674(16) -0.37808(11) 0.0173(6) Uani 1 1 d . .
H25 H -0.8961 -0.1242 -0.3668 0.021 Uiso 1 1 calc R U
C9 C -1.2642(3) -0.00330(17) -0.30789(11) 0.0196(6) Uani 1 1 d . .
H9 H -1.3035 -0.0550 -0.3106 0.024 Uiso 1 1 calc R U
C26 C -0.8107(3) -0.16208(17) -0.43221(12) 0.0206(6) Uani 1 1 d . .
H26 H -0.7184 -0.1769 -0.4443 0.025 Uiso 1 1 calc R U
C36 C -0.5610(3) -0.19181(17) -0.28308(13) 0.0215(6) Uani 1 1 d . .
C1 C -1.2903(3) -0.04469(17) -0.21938(11) 0.0190(6) Uani 1 1 d . .
H1A H -1.3871 -0.0479 -0.2305 0.023 Uiso 1 1 calc R U
C35 C -0.5914(3) -0.19532(17) -0.33662(12) 0.0207(6) Uani 1 1 d . .
C11 C -1.0638(3) 0.00317(16) -0.25877(12) 0.0193(6) Uani 1 1 d . .
C31 C -1.0342(3) -0.24567(17) -0.29735(12) 0.0196(6) Uani 1 1 d . .
C40 C -0.7833(4) -0.07268(18) -0.49786(12) 0.0233(7) Uani 1 1 d . .
O7 O -1.3029(3) 0.13445(14) -0.41084(10) 0.0365(6) Uani 1 1 d . .
C15 C -1.6066(3) 0.1034(2) -0.33107(15) 0.0309(8) Uani 1 1 d . .
H15A H -1.6179 0.0832 -0.3645 0.046 Uiso 1 1 calc R U
H15B H -1.5717 0.1549 -0.3330 0.046 Uiso 1 1 calc R U
H15C H -1.6947 0.1035 -0.3141 0.046 Uiso 1 1 calc R U
C39 C -1.1402(3) -0.28927(18) -0.26671(13) 0.0235(7) Uani 1 1 d . .
H39A H -1.1060 -0.3399 -0.2598 0.035 Uiso 1 1 calc R U
H39B H -1.2255 -0.2928 -0.2853 0.035 Uiso 1 1 calc R U
H39C H -1.1567 -0.2628 -0.2356 0.035 Uiso 1 1 calc R U
O3 O -1.2381(3) -0.11167(18) -0.08379(11) 0.0443(7) Uani 1 1 d . .
C7 C -1.5051(3) 0.05394(17) -0.30210(13) 0.0232(7) Uani 1 1 d . .
C22 C -1.3575(5) 0.0335(2) -0.46601(14) 0.0369(9) Uani 1 1 d . .
H22 H -1.2833 0.0537 -0.4875 0.044 Uiso 1 1 calc R U
C12 C -1.0297(3) 0.00651(16) -0.31207(12) 0.0213(6) Uani 1 1 d . .
C45 C -0.9184(4) -0.27794(19) -0.18556(12) 0.0257(7) Uani 1 1 d . .
C28 C -1.0568(3) -0.20881(19) -0.42130(13) 0.0260(7) Uani 1 1 d . .
H28A H -1.0534 -0.1617 -0.4019 0.031 Uiso 1 1 calc R U
H28B H -1.1191 -0.2006 -0.4495 0.031 Uiso 1 1 calc R U
C42 C -0.7961(4) 0.0272(2) -0.56026(14) 0.0303(8) Uani 1 1 d . .
H42 H -0.8312 0.0753 -0.5687 0.036 Uiso 1 1 calc R U
C37 C -0.4934(4) -0.1949(2) -0.37002(14) 0.0311(8) Uani 1 1 d . .
H37A H -0.4009 -0.1922 -0.3599 0.037 Uiso 1 1 calc R U
H37B H -0.5154 -0.1971 -0.4041 0.037 Uiso 1 1 calc R U
C16 C -1.3423(4) -0.1225(2) -0.10570(13) 0.0286(7) Uani 1 1 d . .
C30 C -1.0245(3) -0.29213(18) -0.34528(12) 0.0225(7) Uani 1 1 d . .
C10 C -1.2161(3) 0.00975(17) -0.25428(11) 0.0181(6) Uani 1 1 d . .
H10A H -1.2392 0.0624 -0.2445 0.022 Uiso 1 1 calc R U
C29 C -1.1147(3) -0.2719(2) -0.38854(13) 0.0270(7) Uani 1 1 d . .
H29A H -1.2046 -0.2561 -0.3759 0.032 Uiso 1 1 calc R U
H29B H -1.1286 -0.3173 -0.4090 0.032 Uiso 1 1 calc R U
C5 C -1.5584(3) 0.05390(18) -0.20628(13) 0.0269(7) Uani 1 1 d . .
H5A H -1.5570 -0.0013 -0.2107 0.032 Uiso 1 1 calc R U
H5B H -1.6547 0.0700 -0.2051 0.032 Uiso 1 1 calc R U
C2 C -1.2910(3) -0.02360(18) -0.16457(12) 0.0230(6) Uani 1 1 d . .
H2 H -1.1982 -0.0324 -0.1506 0.028 Uiso 1 1 calc R U
C13 C -0.9684(3) -0.00411(19) -0.22470(13) 0.0264(7) Uani 1 1 d . .
H13A H -0.8755 -0.0073 -0.2341 0.032 Uiso 1 1 calc R U
H13B H -0.9928 -0.0061 -0.1908 0.032 Uiso 1 1 calc R U
C38 C -0.9182(4) -0.2475(2) -0.49619(14) 0.0335(8) Uani 1 1 d . .
H38A H -0.9547 -0.2052 -0.5152 0.050 Uiso 1 1 calc R U
H38B H -0.9773 -0.2914 -0.5005 0.050 Uiso 1 1 calc R U
H38C H -0.8265 -0.2595 -0.5079 0.050 Uiso 1 1 calc R U
C33 C -0.7956(3) -0.18404(17) -0.28924(11) 0.0181(6) Uani 1 1 d . .
H33 H -0.8385 -0.1332 -0.2870 0.022 Uiso 1 1 calc R U
C3 C -1.3376(4) 0.05588(19) -0.15068(12) 0.0255(7) Uani 1 1 d . .
H3 H -1.2859 0.0920 -0.1718 0.031 Uiso 1 1 calc R U
C43 C -0.7050(4) -0.0071(2) -0.59782(13) 0.0336(8) Uani 1 1 d . .
H43A H -0.7282 0.0124 -0.6306 0.050 Uiso 1 1 calc R U
H43B H -0.7164 -0.0618 -0.5975 0.050 Uiso 1 1 calc R U
H43C H -0.6102 0.0054 -0.5901 0.050 Uiso 1 1 calc R U
C21 C -1.3439(4) 0.0716(2) -0.41626(13) 0.0284(7) Uani 1 1 d . .
C14 C -1.2999(4) 0.0724(2) -0.09656(13) 0.0340(8) Uani 1 1 d . .
H14A H -1.3457 0.0362 -0.0749 0.051 Uiso 1 1 calc R U
H14B H -1.3289 0.1235 -0.0880 0.051 Uiso 1 1 calc R U
H14C H -1.2012 0.0681 -0.0924 0.051 Uiso 1 1 calc R U
C4 C -1.4907(4) 0.07329(19) -0.15725(13) 0.0292(7) Uani 1 1 d . .
H4A H -1.5407 0.0464 -0.1309 0.035 Uiso 1 1 calc R U
H4B H -1.5037 0.1278 -0.1515 0.035 Uiso 1 1 calc R U
C41 C -0.8358(4) 0.0008(2) -0.51669(13) 0.0289(7) Uani 1 1 d . .
C6 C -1.4904(3) 0.09044(17) -0.25065(14) 0.0234(7) Uani 1 1 d . .
C27 C -0.9123(3) -0.22627(19) -0.44138(12) 0.0240(7) Uani 1 1 d . .
H27 H -0.8780 -0.2713 -0.4231 0.029 Uiso 1 1 calc R U
C23 C -1.3399(7) -0.0501(3) -0.46417(17) 0.0605(15) Uani 1 1 d . .
H23A H -1.2523 -0.0622 -0.4488 0.091 Uiso 1 1 calc R U
H23B H -1.3420 -0.0705 -0.4978 0.091 Uiso 1 1 calc R U
H23C H -1.4137 -0.0724 -0.4448 0.091 Uiso 1 1 calc R U
C20 C -1.5509(4) -0.1962(2) -0.13705(14) 0.0319(8) Uani 1 1 d . .
H20A H -1.5060 -0.2076 -0.1685 0.048 Uiso 1 1 calc R U
H20B H -1.6052 -0.1503 -0.1405 0.048 Uiso 1 1 calc R U
H20C H -1.6103 -0.2381 -0.1278 0.048 Uiso 1 1 calc R U
C18 C -1.4389(4) -0.2278(2) -0.05760(14) 0.0362(8) Uani 1 1 d . .
H18 H -1.5071 -0.2655 -0.0557 0.043 Uiso 1 1 calc R U
C48 C -0.9400(5) -0.1727(3) -0.12385(17) 0.0543(13) Uani 1 1 d . .
H48A H -0.8507 -0.1551 -0.1351 0.081 Uiso 1 1 calc R U
H48B H -0.9487 -0.1641 -0.0883 0.081 Uiso 1 1 calc R U
H48C H -1.0116 -0.1451 -0.1413 0.081 Uiso 1 1 calc R U
C44 C -0.9330(5) 0.0433(2) -0.48393(17) 0.0484(11) Uani 1 1 d . .
H44A H -1.0150 0.0130 -0.4785 0.073 Uiso 1 1 calc R U
H44B H -0.9581 0.0908 -0.4998 0.073 Uiso 1 1 calc R U
H44C H -0.8893 0.0536 -0.4522 0.073 Uiso 1 1 calc R U
C19 C -1.3414(5) -0.2260(3) -0.01509(15) 0.0467(10) Uani 1 1 d . .
H19A H -1.3907 -0.2134 0.0152 0.070 Uiso 1 1 calc R U
H19B H -1.2712 -0.1881 -0.0213 0.070 Uiso 1 1 calc R U
H19C H -1.2986 -0.2754 -0.0114 0.070 Uiso 1 1 calc R U
C46 C -0.9532(6) -0.2525(2) -0.13409(15) 0.0505(12) Uani 1 1 d . .
H46 H -0.8781 -0.2748 -0.1140 0.061 Uiso 1 1 calc R U
C17 C -1.4443(4) -0.1848(2) -0.09740(13) 0.0305(7) Uani 1 1 d . .
C47 C -1.0740(6) -0.2935(3) -0.11617(19) 0.0596(15) Uani 1 1 d . .
H47A H -1.1553 -0.2746 -0.1331 0.089 Uiso 1 1 calc R U
H47B H -1.0837 -0.2857 -0.0805 0.089 Uiso 1 1 calc R U
H47C H -1.0632 -0.3472 -0.1230 0.089 Uiso 1 1 calc R U
C24 C -1.4912(7) 0.0584(4) -0.4886(2) 0.0768(19) Uani 1 1 d . .
H24A H -1.4960 0.1134 -0.4885 0.115 Uiso 1 1 calc R U
H24B H -1.5668 0.0379 -0.4692 0.115 Uiso 1 1 calc R U
H24C H -1.4971 0.0400 -0.5226 0.115 Uiso 1 1 calc R U

loop_
_atom_site_aniso_label
_atom_site_aniso_U_11
_atom_site_aniso_U_22
_atom_site_aniso_U_33
_atom_site_aniso_U_23
_atom_site_aniso_U_13
_atom_site_aniso_U_12
O15 0.0258(11) 0.0164(10) 0.0215(11) -0.0008(8) 0.0060(9) 0.0007(9)
O1 0.0177(10) 0.0157(10) 0.0279(11) -0.0010(8) 0.0002(9) -0.0003(8)
O16 0.0355(13) 0.0185(11) 0.0263(12) 0.0032(9) -0.0015(10) -0.0002(10)
O2 0.0263(12) 0.0223(11) 0.0267(11) 0.0030(9) 0.0036(9) -0.0064(9)
O4 0.0252(12) 0.0151(10) 0.0412(14) -0.0027(10) 0.0037(11) 0.0007(9)
O17 0.0199(11) 0.0223(10) 0.0221(11) -0.0014(9) -0.0031(9) -0.0021(9)
C32 0.0205(15) 0.0142(13) 0.0190(14) -0.0001(11) 0.0032(11) 0.0016(11)
O11 0.0257(11) 0.0194(11) 0.0219(11) 0.0030(8) 0.0019(9) 0.0041(9)
O9 0.0234(12) 0.0240(12) 0.0405(14) -0.0018(10) 0.0105(10) 0.0024(10)
O14 0.0205(11) 0.0170(10) 0.0261(11) 0.0030(8) 0.0051(9) 0.0031(8)
O8 0.0237(11) 0.0203(10) 0.0222(11) -0.0018(8) 0.0021(9) 0.0027(9)
C34 0.0183(14) 0.0144(13) 0.0219(14) -0.0002(11) 0.0034(12) -0.0005(11)
O10 0.0178(10) 0.0146(10) 0.0269(11) 0.0004(8) 0.0011(9) -0.0003(8)
O6 0.0325(13) 0.0224(11) 0.0265(12) -0.0009(9) -0.0102(10) -0.0009(10)
O5 0.0263(12) 0.0172(10) 0.0343(13) 0.0035(9) -0.0098(10) -0.0069(9)
O18 0.0187(11) 0.0241(11) 0.0376(13) -0.0003(10) -0.0065(10) -0.0027(9)
O12 0.0435(16) 0.0310(13) 0.0328(13) 0.0084(11) 0.0149(12) 0.0106(12)
C8 0.0225(16) 0.0165(14) 0.0251(16) 0.0009(12) -0.0057(12) -0.0009(12)
O13 0.0238(12) 0.0213(11) 0.0356(13) -0.0072(10) -0.0001(10) 0.0008(9)
C25 0.0147(13) 0.0159(13) 0.0215(15) 0.0005(11) 0.0029(11) -0.0006(11)
C9 0.0211(15) 0.0158(13) 0.0218(15) -0.0015(12) 0.0000(12) -0.0004(12)
C26 0.0228(15) 0.0166(14) 0.0225(15) 0.0027(12) 0.0002(12) 0.0030(12)
C36 0.0163(15) 0.0122(13) 0.0361(17) 0.0008(12) 0.0022(13) -0.0009(11)
C1 0.0163(14) 0.0172(14) 0.0237(15) -0.0003(12) -0.0002(12) 0.0005(11)
C35 0.0205(15) 0.0151(13) 0.0265(16) 0.0019(12) 0.0014(12) 0.0014(12)
C11 0.0179(14) 0.0123(13) 0.0277(16) -0.0008(11) -0.0007(12) 0.0000(11)
C31 0.0174(14) 0.0160(14) 0.0253(16) 0.0029(12) 0.0044(12) 0.0002(11)
C40 0.0307(17) 0.0202(15) 0.0190(15) -0.0020(12) 0.0020(13) 0.0015(14)
O7 0.0570(18) 0.0243(13) 0.0283(13) 0.0034(10) -0.0039(12) -0.0020(12)
C15 0.0198(15) 0.0244(16) 0.049(2) 0.0104(15) -0.0041(15) 0.0006(13)
C39 0.0177(15) 0.0202(15) 0.0326(17) 0.0035(13) 0.0052(13) 0.0013(12)
O3 0.0471(18) 0.0485(17) 0.0372(15) 0.0164(13) -0.0053(13) -0.0087(14)
C7 0.0179(15) 0.0155(14) 0.0363(18) 0.0057(13) -0.0056(13) -0.0008(12)
C22 0.051(2) 0.035(2) 0.0253(18) -0.0004(15) -0.0046(17) -0.0032(18)
C12 0.0220(16) 0.0116(13) 0.0303(16) -0.0022(12) 0.0023(13) 0.0032(11)
C45 0.0314(18) 0.0240(17) 0.0217(16) 0.0009(13) 0.0014(13) -0.0089(14)
C28 0.0222(16) 0.0243(16) 0.0314(17) -0.0011(13) -0.0086(14) 0.0016(13)
C42 0.0341(19) 0.0241(16) 0.0329(18) 0.0046(14) -0.0081(15) -0.0014(14)
C37 0.0203(16) 0.0381(19) 0.0350(19) 0.0025(16) 0.0032(14) 0.0037(14)
C16 0.0317(19) 0.0277(17) 0.0264(17) -0.0015(13) 0.0049(14) 0.0009(14)
C30 0.0179(14) 0.0219(15) 0.0278(16) 0.0006(13) 0.0031(12) -0.0043(12)
C10 0.0155(14) 0.0177(14) 0.0212(14) -0.0015(11) -0.0004(11) 0.0020(11)
C29 0.0216(15) 0.0265(16) 0.0329(18) -0.0068(14) 0.0004(13) -0.0027(13)
C5 0.0198(15) 0.0197(15) 0.0413(19) -0.0020(14) 0.0088(14) 0.0012(12)
C2 0.0207(15) 0.0217(15) 0.0264(16) 0.0015(13) 0.0015(13) -0.0061(12)
C13 0.0193(16) 0.0281(17) 0.0319(17) -0.0008(14) -0.0027(13) -0.0019(13)
C38 0.041(2) 0.0330(18) 0.0265(17) -0.0073(14) -0.0026(15) -0.0036(16)
C33 0.0165(14) 0.0165(13) 0.0212(14) 0.0001(11) -0.0020(12) 0.0008(11)
C3 0.0312(17) 0.0216(15) 0.0237(16) -0.0045(12) 0.0060(14) -0.0076(13)
C43 0.037(2) 0.037(2) 0.0267(17) 0.0062(15) -0.0021(15) -0.0068(16)
C21 0.0335(18) 0.0267(17) 0.0251(17) 0.0038(14) -0.0056(14) 0.0050(15)
C14 0.043(2) 0.0310(18) 0.0277(18) -0.0058(14) 0.0071(16) -0.0118(16)
C4 0.0335(18) 0.0224(16) 0.0317(18) -0.0045(14) 0.0102(15) -0.0030(14)
C41 0.0301(18) 0.0249(16) 0.0316(18) 0.0010(14) -0.0022(14) 0.0022(14)
C6 0.0145(14) 0.0167(14) 0.0390(18) -0.0001(13) 0.0009(13) 0.0039(11)
C27 0.0281(17) 0.0220(15) 0.0220(15) -0.0010(12) -0.0014(13) 0.0002(13)
C23 0.114(5) 0.035(2) 0.032(2) -0.0062(18) 0.010(3) 0.001(3)
C20 0.0333(19) 0.0228(16) 0.0395(19) 0.0019(14) 0.0033(16) -0.0045(15)
C18 0.046(2) 0.0272(18) 0.036(2) -0.0019(15) 0.0078(17) -0.0035(17)
C48 0.062(3) 0.057(3) 0.044(2) -0.026(2) 0.028(2) -0.027(2)
C44 0.065(3) 0.036(2) 0.044(2) 0.0105(18) 0.012(2) 0.025(2)
C19 0.068(3) 0.042(2) 0.030(2) 0.0058(17) 0.001(2) -0.004(2)
C46 0.089(4) 0.033(2) 0.030(2) -0.0025(16) 0.018(2) -0.016(2)
C17 0.0345(19) 0.0264(17) 0.0306(18) -0.0011(14) 0.0091(15) 0.0039(14)
C47 0.063(3) 0.060(3) 0.056(3) -0.027(2) 0.038(3) -0.028(3)
C24 0.072(4) 0.102(5) 0.056(3) -0.031(3) -0.036(3) 0.020(4)

loop_
_atom_type_symbol
_atom_type_description
_atom_type_scat_dispersion_real
_atom_type_scat_dispersion_imag
_atom_type_scat_source
C C 0.0181 0.0091 'International Tables Vol C Tables 4.2.6.8 and 6.1.1.4'
H H 0.0000 0.0000 'International Tables Vol C Tables 4.2.6.8 and 6.1.1.4'
O O 0.0492 0.0322 'International Tables Vol C Tables 4.2.6.8 and 6.1.1.4'

loop_
_geom_angle_atom_site_label_1
_geom_angle_atom_site_label_2
_geom_angle_atom_site_label_3
_geom_angle
C45 O15 C32 116.3(2)
C1 O1 H1 109.5
C16 O2 C2 119.1(3)
C36 O17 C33 111.5(2)
O15 C32 H32 109.6
O15 C32 C31 107.7(2)
O15 C32 C33 105.1(2)
C31 C32 H32 109.6
C33 C32 H32 109.6
C33 C32 C31 115.0(2)
C40 O11 C26 117.7(2)
C31 O14 H14 109.5
C12 O8 C9 111.0(2)
C25 C34 H34 109.4
C25 C34 C33 110.7(2)
C35 C34 H34 109.4
C35 C34 C25 114.9(2)
C35 C34 C33 102.7(3)
C33 C34 H34 109.4
C25 O10 H10 109.5
C21 O6 C8 118.1(3)
C7 O5 H5 109.5
O6 C8 H8 110.1
O6 C8 C9 104.3(2)
O6 C8 C7 107.4(3)
C9 C8 H8 110.1
C9 C8 C7 114.7(3)
C7 C8 H8 110.1
C34 C25 H25 107.8
O10 C25 C34 109.5(2)
O10 C25 H25 107.8
O10 C25 C26 109.6(2)
C26 C25 C34 114.1(2)
C26 C25 H25 107.8
O8 C9 C8 106.3(2)
O8 C9 H9 108.9
O8 C9 C10 106.9(2)
C8 C9 H9 108.9
C8 C9 C10 116.7(3)
C10 C9 H9 108.9
O11 C26 C25 105.0(2)
O11 C26 H26 109.9
O11 C26 C27 107.9(3)
C25 C26 H26 109.9
C25 C26 C27 114.1(3)
C27 C26 H26 109.9
O17 C36 C35 110.3(3)
O18 C36 O17 122.0(3)
O18 C36 C35 127.7(3)
O1 C1 H1A 107.6
O1 C1 C10 108.4(2)
O1 C1 C2 109.0(3)
C10 C1 H1A 107.6
C2 C1 H1A 107.6
C2 C1 C10 116.4(3)
C36 C35 C34 108.0(3)
C37 C35 C34 130.5(3)
C37 C35 C36 121.5(3)
C12 C11 C10 107.4(3)
C13 C11 C12 121.6(3)
C13 C11 C10 131.0(3)
O14 C31 C32 111.3(2)
O14 C31 C39 110.3(2)
O14 C31 C30 109.9(3)
C39 C31 C32 110.6(2)
C39 C31 C30 103.0(2)
C30 C31 C32 111.4(2)
O11 C40 C41 110.5(3)
O12 C40 O11 123.5(3)
O12 C40 C41 126.0(3)
H15A C15 H15B 109.5
H15A C15 H15C 109.5
H15B C15 H15C 109.5
C7 C15 H15A 109.5
C7 C15 H15B 109.5
C7 C15 H15C 109.5
C31 C39 H39A 109.5
C31 C39 H39B 109.5
C31 C39 H39C 109.5
H39A C39 H39B 109.5
H39A C39 H39C 109.5
H39B C39 H39C 109.5
O5 C7 C8 110.7(3)
O5 C7 C15 111.0(3)
O5 C7 C6 108.7(3)
C8 C7 C15 110.0(3)
C8 C7 C6 110.0(3)
C6 C7 C15 106.2(3)
C21 C22 H22 107.0
C21 C22 C24 107.7(4)
C23 C22 H22 107.0
C23 C22 C21 113.9(3)
C23 C22 C24 113.8(5)
C24 C22 H22 107.0
O9 C12 O8 121.8(3)
O9 C12 C11 128.0(3)
O8 C12 C11 110.2(3)
O15 C45 C46 113.4(3)
O16 C45 O15 123.2(3)
O16 C45 C46 123.3(3)
H28A C28 H28B 107.7
C29 C28 H28A 108.9
C29 C28 H28B 108.9
C29 C28 C27 113.2(3)
C27 C28 H28A 108.9
C27 C28 H28B 108.9
C43 C42 H42 115.1
C41 C42 H42 115.1
C41 C42 C43 129.8(3)
C35 C37 H37A 120.0
C35 C37 H37B 120.0
H37A C37 H37B 120.0
O2 C16 C17 109.4(3)
O3 C16 O2 123.0(3)
O3 C16 C17 127.6(3)
O13 C30 C31 119.4(3)
O13 C30 C29 121.0(3)
C29 C30 C31 119.3(3)
C9 C10 H10A 108.7
C1 C10 C9 109.8(2)
C1 C10 H10A 108.7
C11 C10 C9 102.5(2)
C11 C10 C1 118.2(3)
C11 C10 H10A 108.7
C28 C29 H29A 108.8
C28 C29 H29B 108.8
C30 C29 C28 113.8(3)
C30 C29 H29A 108.8
C30 C29 H29B 108.8
H29A C29 H29B 107.7
H5A C5 H5B 107.7
C4 C5 H5A 108.8
C4 C5 H5B 108.8
C6 C5 H5A 108.8
C6 C5 H5B 108.8
C6 C5 C4 113.6(3)
O2 C2 C1 102.9(2)
O2 C2 H2 108.9
O2 C2 C3 109.1(3)
C1 C2 H2 108.9
C1 C2 C3 117.7(3)
C3 C2 H2 108.9
C11 C13 H13A 120.0
C11 C13 H13B 120.0
H13A C13 H13B 120.0
H38A C38 H38B 109.5
H38A C38 H38C 109.5
H38B C38 H38C 109.5
C27 C38 H38A 109.5
C27 C38 H38B 109.5
C27 C38 H38C 109.5
O17 C33 C32 106.7(2)
O17 C33 C34 106.9(2)
O17 C33 H33 109.2
C32 C33 C34 115.3(2)
C32 C33 H33 109.2
C34 C33 H33 109.2
C2 C3 H3 107.5
C2 C3 C14 109.7(3)
C2 C3 C4 116.6(3)
C14 C3 H3 107.5
C14 C3 C4 107.8(3)
C4 C3 H3 107.5
C42 C43 H43A 109.5
C42 C43 H43B 109.5
C42 C43 H43C 109.5
H43A C43 H43B 109.5
H43A C43 H43C 109.5
H43B C43 H43C 109.5
O6 C21 C22 112.2(3)
O7 C21 O6 123.8(3)
O7 C21 C22 123.9(3)
C3 C14 H14A 109.5
C3 C14 H14B 109.5
C3 C14 H14C 109.5
H14A C14 H14B 109.5
H14A C14 H14C 109.5
H14B C14 H14C 109.5
C5 C4 C3 118.6(3)
C5 C4 H4A 107.7
C5 C4 H4B 107.7
C3 C4 H4A 107.7
C3 C4 H4B 107.7
H4A C4 H4B 107.1
C40 C41 C44 117.1(3)
C42 C41 C40 120.7(3)
C42 C41 C44 122.1(3)
O4 C6 C7 119.0(3)
O4 C6 C5 121.4(3)
C5 C6 C7 119.5(3)
C26 C27 C28 112.9(3)
C26 C27 H27 107.2
C28 C27 H27 107.2
C38 C27 C26 111.4(3)
C38 C27 C28 110.7(3)
C38 C27 H27 107.2
C22 C23 H23A 109.5
C22 C23 H23B 109.5
C22 C23 H23C 109.5
H23A C23 H23B 109.5
H23A C23 H23C 109.5
H23B C23 H23C 109.5
H20A C20 H20B 109.5
H20A C20 H20C 109.5
H20B C20 H20C 109.5
C17 C20 H20A 109.5
C17 C20 H20B 109.5
C17 C20 H20C 109.5
C19 C18 H18 115.1
C17 C18 H18 115.1
C17 C18 C19 129.8(4)
H48A C48 H48B 109.5
H48A C48 H48C 109.5
H48B C48 H48C 109.5
C46 C48 H48A 109.5
C46 C48 H48B 109.5
C46 C48 H48C 109.5
C41 C44 H44A 109.5
C41 C44 H44B 109.5
C41 C44 H44C 109.5
H44A C44 H44B 109.5
H44A C44 H44C 109.5
H44B C44 H44C 109.5
C18 C19 H19A 109.5
C18 C19 H19B 109.5
C18 C19 H19C 109.5
H19A C19 H19B 109.5
H19A C19 H19C 109.5
H19B C19 H19C 109.5
C45 C46 H46 102.6
C48 C46 C45 116.8(4)
C48 C46 H46 102.6
C48 C46 C47 119.5(4)
C47 C46 C45 109.8(4)
C47 C46 H46 102.6
C16 C17 C20 116.9(3)
C18 C17 C16 121.2(4)
C18 C17 C20 121.9(3)
C46 C47 H47A 109.5
C46 C47 H47B 109.5
C46 C47 H47C 109.5
H47A C47 H47B 109.5
H47A C47 H47C 109.5
H47B C47 H47C 109.5
C22 C24 H24A 109.5
C22 C24 H24B 109.5
C22 C24 H24C 109.5
H24A C24 H24B 109.5
H24A C24 H24C 109.5
H24B C24 H24C 109.5

loop_
_geom_bond_atom_site_label_1
_geom_bond_atom_site_label_2
_geom_bond_distance
O15 C32 1.447(4)
O15 C45 1.356(4)
O1 H1 0.8400
O1 C1 1.438(4)
O16 C45 1.197(4)
O2 C16 1.354(4)
O2 C2 1.461(4)
O4 C6 1.209(4)
O17 C36 1.342(4)
O17 C33 1.459(4)
C32 H32 1.0000
C32 C31 1.554(4)
C32 C33 1.528(4)
O11 C26 1.453(4)
O11 C40 1.352(4)
O9 C12 1.210(4)
O14 H14 0.8400
O14 C31 1.416(4)
O8 C9 1.464(4)
O8 C12 1.344(4)
C34 H34 1.0000
C34 C25 1.547(4)
C34 C35 1.509(4)
C34 C33 1.555(4)
O10 H10 0.8400
O10 C25 1.427(4)
O6 C8 1.451(4)
O6 C21 1.357(4)
O5 H5 0.8400
O5 C7 1.418(4)
O18 C36 1.203(4)
O12 C40 1.200(4)
C8 H8 1.0000
C8 C9 1.523(4)
C8 C7 1.544(5)
O13 C30 1.207(4)
C25 H25 1.0000
C25 C26 1.537(4)
C9 H9 1.0000
C9 C10 1.546(4)
C26 H26 1.0000
C26 C27 1.538(5)
C36 C35 1.483(5)
C1 H1A 1.0000
C1 C10 1.538(4)
C1 C2 1.532(4)
C35 C37 1.322(5)
C11 C12 1.484(5)
C11 C10 1.507(4)
C11 C13 1.322(5)
C31 C39 1.542(4)
C31 C30 1.543(4)
C40 C41 1.495(5)
O7 C21 1.197(5)
C15 H15A 0.9800
C15 H15B 0.9800
C15 H15C 0.9800
C15 C7 1.545(4)
C39 H39A 0.9800
C39 H39B 0.9800
C39 H39C 0.9800
O3 C16 1.200(5)
C7 C6 1.545(5)
C22 H22 1.0000
C22 C21 1.516(5)
C22 C23 1.497(6)
C22 C24 1.516(7)
C45 C46 1.506(5)
C28 H28A 0.9900
C28 H28B 0.9900
C28 C29 1.540(5)
C28 C27 1.553(5)
C42 H42 0.9500
C42 C43 1.488(5)
C42 C41 1.330(5)
C37 H37A 0.9500
C37 H37B 0.9500
C16 C17 1.511(5)
C30 C29 1.513(5)
C10 H10A 1.0000
C29 H29A 0.9900
C29 H29B 0.9900
C5 H5A 0.9900
C5 H5B 0.9900
C5 C4 1.526(5)
C5 C6 1.522(5)
C2 H2 1.0000
C2 C3 1.533(5)
C13 H13A 0.9500
C13 H13B 0.9500
C38 H38A 0.9800
C38 H38B 0.9800
C38 H38C 0.9800
C38 C27 1.534(5)
C33 H33 1.0000
C3 H3 1.0000
C3 C14 1.541(5)
C3 C4 1.547(5)
C43 H43A 0.9800
C43 H43B 0.9800
C43 H43C 0.9800
C14 H14A 0.9800
C14 H14B 0.9800
C14 H14C 0.9800
C4 H4A 0.9900
C4 H4B 0.9900
C41 C44 1.508(5)
C27 H27 1.0000
C23 H23A 0.9800
C23 H23B 0.9800
C23 H23C 0.9800
C20 H20A 0.9800
C20 H20B 0.9800
C20 H20C 0.9800
C20 C17 1.515(5)
C18 H18 0.9500
C18 C19 1.499(6)
C18 C17 1.324(5)
C48 H48A 0.9800
C48 H48B 0.9800
C48 H48C 0.9800
C48 C46 1.452(6)
C44 H44A 0.9800
C44 H44B 0.9800
C44 H44C 0.9800
C19 H19A 0.9800
C19 H19B 0.9800
C19 H19C 0.9800
C46 H46 1.0000
C46 C47 1.476(6)
C47 H47A 0.9800
C47 H47B 0.9800
C47 H47C 0.9800
C24 H24A 0.9800
C24 H24B 0.9800
C24 H24C 0.9800

loop_
_geom_torsion_atom_site_label_1
_geom_torsion_atom_site_label_2
_geom_torsion_atom_site_label_3
_geom_torsion_atom_site_label_4
_geom_torsion
O15 C32 C31 O14 76.0(3)
O15 C32 C31 C39 -47.1(3)
O15 C32 C31 C30 -161.0(2)
O15 C32 C33 O17 57.9(3)
O15 C32 C33 C34 176.5(2)
O15 C45 C46 C48 -20.1(7)
O15 C45 C46 C47 120.1(4)
O1 C1 C10 C9 75.9(3)
O1 C1 C10 C11 -41.1(4)
O1 C1 C2 O2 -65.8(3)
O1 C1 C2 C3 174.3(3)
O16 C45 C46 C48 159.9(5)
O16 C45 C46 C47 -60.0(6)
O2 C16 C17 C20 12.8(4)
O2 C16 C17 C18 -168.1(3)
O2 C2 C3 C14 76.5(3)
O2 C2 C3 C4 -46.3(4)
O17 C36 C35 C34 -3.7(3)
O17 C36 C35 C37 174.8(3)
C32 O15 C45 O16 2.8(5)
C32 O15 C45 C46 -177.2(3)
C32 C31 C30 O13 36.5(4)
C32 C31 C30 C29 -149.3(3)
O11 C26 C27 C28 -62.9(3)
O11 C26 C27 C38 62.4(4)
O11 C40 C41 C42 -166.4(3)
O11 C40 C41 C44 14.4(5)
O14 C31 C30 O13 160.3(3)
O14 C31 C30 C29 -25.6(4)
O8 C9 C10 C1 -139.1(2)
O8 C9 C10 C11 -12.7(3)
C34 C25 C26 O11 -176.2(2)
C34 C25 C26 C27 65.8(3)
O10 C25 C26 O11 -53.0(3)
O10 C25 C26 C27 -171.1(2)
O6 C8 C9 O8 59.7(3)
O6 C8 C9 C10 178.8(2)
O6 C8 C7 O5 67.4(3)
O6 C8 C7 C15 -55.7(3)
O6 C8 C7 C6 -172.4(2)
O5 C7 C6 O4 169.2(3)
O5 C7 C6 C5 -14.1(4)
O18 C36 C35 C34 176.8(3)
O18 C36 C35 C37 -4.7(5)
O12 C40 C41 C42 14.1(6)
O12 C40 C41 C44 -165.0(4)
C8 O6 C21 O7 -11.0(5)
C8 O6 C21 C22 172.0(3)
C8 C9 C10 C1 102.2(3)
C8 C9 C10 C11 -131.4(3)
C8 C7 C6 O4 47.7(4)
C8 C7 C6 C5 -135.5(3)
O13 C30 C29 C28 -101.6(4)
C25 C34 C35 C36 127.1(3)
C25 C34 C35 C37 -51.2(5)
C25 C34 C33 O17 -130.8(2)
C25 C34 C33 C32 110.7(3)
C25 C26 C27 C28 53.4(4)
C25 C26 C27 C38 178.7(3)
C9 O8 C12 O9 -178.4(3)
C9 O8 C12 C11 1.7(3)
C9 C8 C7 O5 -48.0(4)
C9 C8 C7 C15 -171.1(3)
C9 C8 C7 C6 72.2(3)
C26 O11 C40 O12 7.1(5)
C26 O11 C40 C41 -172.4(3)
C36 O17 C33 C32 129.9(3)
C36 O17 C33 C34 6.0(3)
C1 C2 C3 C14 -166.9(3)
C1 C2 C3 C4 70.3(4)
C35 C34 C25 O10 -33.5(4)
C35 C34 C25 C26 89.7(3)
C35 C34 C33 O17 -7.7(3)
C35 C34 C33 C32 -126.2(3)
C31 C32 C33 O17 176.2(2)
C31 C32 C33 C34 -65.2(3)
C31 C30 C29 C28 84.3(4)
C40 O11 C26 C25 125.9(3)
C40 O11 C26 C27 -112.0(3)
C15 C7 C6 O4 -71.3(4)
C15 C7 C6 C5 105.5(3)
C39 C31 C30 O13 -82.1(3)
C39 C31 C30 C29 92.0(3)
O3 C16 C17 C20 -166.7(4)
O3 C16 C17 C18 12.3(6)
C7 C8 C9 O8 177.0(2)
C7 C8 C9 C10 -64.0(4)
C12 O8 C9 C8 132.5(3)
C12 O8 C9 C10 7.3(3)
C12 C11 C10 C9 13.7(3)
C12 C11 C10 C1 134.5(3)
C45 O15 C32 C31 102.5(3)
C45 O15 C32 C33 -134.5(3)
C16 O2 C2 C1 124.1(3)
C16 O2 C2 C3 -110.2(3)
C10 C1 C2 O2 171.4(2)
C10 C1 C2 C3 51.4(4)
C10 C11 C12 O9 169.9(3)
C10 C11 C12 O8 -10.3(3)
C29 C28 C27 C26 -129.2(3)
C29 C28 C27 C38 105.2(3)
C2 O2 C16 O3 11.8(5)
C2 O2 C16 C17 -167.8(3)
C2 C1 C10 C9 -160.9(3)
C2 C1 C10 C11 82.1(4)
C2 C3 C4 C5 -49.8(4)
C13 C11 C12 O9 -9.9(5)
C13 C11 C12 O8 169.9(3)
C13 C11 C10 C9 -166.5(3)
C13 C11 C10 C1 -45.7(5)
C33 O17 C36 O18 178.0(3)
C33 O17 C36 C35 -1.5(3)
C33 C32 C31 O14 -40.8(3)
C33 C32 C31 C39 -163.8(3)
C33 C32 C31 C30 82.2(3)
C33 C34 C25 O10 82.2(3)
C33 C34 C25 C26 -154.6(2)
C33 C34 C35 C36 6.9(3)
C33 C34 C35 C37 -171.5(3)
C43 C42 C41 C40 2.7(6)
C43 C42 C41 C44 -178.2(4)
C21 O6 C8 C9 -112.0(3)
C21 O6 C8 C7 125.9(3)
C14 C3 C4 C5 -173.7(3)
C4 C5 C6 O4 -28.0(4)
C4 C5 C6 C7 155.3(3)
C6 C5 C4 C3 -56.6(4)
C27 C28 C29 C30 55.9(4)
C23 C22 C21 O6 -32.8(5)
C23 C22 C21 O7 150.1(5)
C19 C18 C17 C16 0.2(7)
C19 C18 C17 C20 179.2(4)
C24 C22 C21 O6 94.5(5)
C24 C22 C21 O7 -82.6(6)
